data_2216636
loop_
_publ_author_name
'Le Pevelen, Delphine D.'
'Edwards, Alison A.'
'Tranter, George E.'
'Watkin, David J.'
'Fleet, George W.J.'

_publ_section_title
;Isopropyl
 6-amino-2,5-anhydro-6-<i>N</i>-(2,5-anhydro-6-azido-3,6-dideoxy-<small>L</small>-<i>lyxo</i>-hexonyl)-3,6-dideoxy-<small>L</small>-<i>lyxo</i>-hexonate
 2.5-hydrate
;
_journal_coeditor_code LH2559
_journal_issue 12
_journal_name_full 'Acta Crystallographica Section E'
_journal_page_first o4719
_journal_page_last o4720
_journal_paper_doi 10.1107/S1600536807056905
_journal_volume 63
_journal_year 2007
_chemical_formula_iupac 'C15 H24 N4 O7, 2.5H2 O'
_chemical_formula_moiety 'C15 H24 N4 O7, 2.5(H2 O)'
_chemical_formula_sum 'C15 H29 N4 O9.5'
_chemical_formula_weight 417.42
_chemical_name_systematic
;
Isopropyl
6-amino-2,5-anhydro-6-N-(2,5-anhydro-6-azido-3,6-dideoxy-L-<i>lyxo</i>-
hexonyl)-3,6-dideoxy-L-<i>lyxo</i>-hexonate 2.5-hydrate
;
_space_group_IT_number 1
_symmetry_cell_setting triclinic
_symmetry_space_group_name_Hall 'P 1'
_symmetry_space_group_name_H-M 'P 1'
_atom_sites_solution_hydrogens geom
_atom_sites_solution_primary direct
_audit_creation_method CRYSTALS_ver_12.85
_cell_angle_alpha 95.1380(11)
_cell_angle_beta 96.3386(12)
_cell_angle_gamma 108.4637(6)
_cell_formula_units_Z 2
_cell_length_a 5.75210(10)
_cell_length_b 9.0344(2)
_cell_length_c 20.7349(3)
_cell_measurement_reflns_used 3641
_cell_measurement_temperature 150
_cell_measurement_theta_max 27
_cell_measurement_theta_min 3
_cell_volume 1006.91(3)
_computing_cell_refinement 'DENZO/SCALEPACK (Otwinowski & Minor, 1997)'
_computing_data_collection 'COLLECT (Nonius, 1997)'
_computing_data_reduction DENZO/SCALEPACK
_computing_molecular_graphics 'CAMERON (Watkin <i>et al.</i>,  1996)'
_computing_publication_material CRYSTALS
_computing_structure_refinement 'CRYSTALS (Betteridge <i>et al.</i>,  2003)'
_computing_structure_solution 'SIR92 (Altomare et al., 1994)'
_diffrn_ambient_temperature 150
_diffrn_measured_fraction_theta_full 0.989
_diffrn_measured_fraction_theta_max 0.980
_diffrn_measurement_device 'Nonius KappaCCD'
_diffrn_measurement_device_type Area
_diffrn_measurement_method \w
_diffrn_radiation_monochromator graphite
_diffrn_radiation_type 'Mo K\a'
_diffrn_radiation_wavelength 0.71073
_diffrn_reflns_av_R_equivalents 0.000
_diffrn_reflns_limit_h_max 7
_diffrn_reflns_limit_h_min -7
_diffrn_reflns_limit_k_max 10
_diffrn_reflns_limit_k_min -11
_diffrn_reflns_limit_l_max 26
_diffrn_reflns_limit_l_min -26
_diffrn_reflns_number 6989
_diffrn_reflns_theta_full 25.559
_diffrn_reflns_theta_max 27.483
_diffrn_reflns_theta_min 2.992
_diffrn_standards_number 0
_exptl_absorpt_coefficient_mu 0.115
_exptl_absorpt_correction_T_max 1.00
_exptl_absorpt_correction_T_min 0.99
_exptl_absorpt_correction_type multi-scan
_exptl_absorpt_process_details '(DENZO/SCALEPACK; Otwinowski & Minor, 1997)'
_exptl_crystal_colour colourless
_exptl_crystal_density_diffrn 1.377
_exptl_crystal_density_method 'not measured'
_exptl_crystal_description plate
_exptl_crystal_F_000 446
_exptl_crystal_size_max 0.30
_exptl_crystal_size_mid 0.10
_exptl_crystal_size_min 0.02
_refine_diff_density_max 0.29
_refine_diff_density_min -0.29
_refine_ls_extinction_method None
_refine_ls_goodness_of_fit_ref 0.9767
_refine_ls_hydrogen_treatment constr
_refine_ls_matrix_type full
_refine_ls_number_parameters 515
_refine_ls_number_reflns 4509
_refine_ls_number_restraints 3
_refine_ls_R_factor_all 0.0492
_refine_ls_R_factor_gt 0.0411
_refine_ls_shift/su_max 0.000251
_refine_ls_structure_factor_coef Fsqd
_refine_ls_weighting_details
;
 Method= Modified Sheldrick
 w=1/[\s^2^(F^2^) + ( 0.06P)^2^ + 0.03P]
 ,where P=(max(Fo^2^,0) + 2Fc^2^)/3
;
_refine_ls_weighting_scheme calc
_refine_ls_wR_factor_all 0.1050
_refine_ls_wR_factor_gt 0.0998
_refine_ls_wR_factor_ref 0.1050
_reflns_number_gt 3861
_reflns_number_total 4529
_reflns_threshold_expression I>2\s(I)
_cod_data_source_file lh2559.cif
_cod_data_source_block I
_cod_original_sg_symbol_H-M 'P 1 '
_cod_database_code 2216636
_cod_database_fobs_code 2216636

loop_
_symmetry_equiv_pos_as_xyz
x,y,z

loop_
_atom_site_type_symbol
_atom_site_label
_atom_site_fract_x
_atom_site_fract_y
_atom_site_fract_z
_atom_site_U_iso_or_equiv
_atom_site_adp_type
_atom_site_occupancy
N N1 1.1480(8) -0.1003(4) 0.54330(17) 0.0553 Uani 1.0000
N N2 1.0155(6) -0.0798(3) 0.50328(14) 0.0366 Uani 1.0000
N N3 0.8662(6) -0.0461(3) 0.46578(13) 0.0340 Uani 1.0000
C C4 0.8007(6) -0.1396(4) 0.39974(14) 0.0267 Uani 1.0000
C C5 0.5885(6) -0.1046(3) 0.36262(14) 0.0219 Uani 1.0000
O O6 0.6720(4) 0.0549(2) 0.34711(10) 0.0231 Uani 1.0000
C C7 0.5367(6) 0.0630(3) 0.28606(14) 0.0209 Uani 1.0000
C C8 0.3955(5) 0.1777(3) 0.29303(14) 0.0203 Uani 1.0000
N N9 0.3844(5) 0.2368(3) 0.35259(12) 0.0219 Uani 1.0000
C C10 0.2456(6) 0.3457(3) 0.36306(14) 0.0217 Uani 1.0000
C C11 0.2341(6) 0.3783(3) 0.43479(14) 0.0226 Uani 1.0000
O O12 0.4819(4) 0.4688(3) 0.46789(10) 0.0254 Uani 1.0000
C C13 0.4617(6) 0.5692(4) 0.52265(14) 0.0256 Uani 1.0000
C C14 0.5845(6) 0.5312(4) 0.58522(14) 0.0239 Uani 1.0000
O O15 0.6542(4) 0.6540(3) 0.63143(10) 0.0285 Uani 1.0000
C C16 0.7607(6) 0.6339(4) 0.69680(15) 0.0278 Uani 1.0000
C C17 1.0229(7) 0.6369(5) 0.69595(17) 0.0376 Uani 1.0000
C C18 0.7380(7) 0.7645(5) 0.74312(16) 0.0398 Uani 1.0000
O O19 0.6059(5) 0.4045(3) 0.59183(11) 0.0352 Uani 1.0000
C C20 0.1847(6) 0.5371(4) 0.52393(15) 0.0287 Uani 1.0000
C C21 0.0758(5) 0.4798(3) 0.45240(14) 0.0224 Uani 1.0000
O O22 0.1214(5) 0.6134(3) 0.41827(11) 0.0294 Uani 1.0000
O O23 0.2885(4) 0.2072(2) 0.24214(10) 0.0264 Uani 1.0000
C C24 0.3585(6) -0.1047(3) 0.26108(14) 0.0231 Uani 1.0000
C C25 0.4800(6) -0.2067(3) 0.29702(14) 0.0229 Uani 1.0000
O O26 0.6771(4) -0.2309(2) 0.26598(10) 0.0253 Uani 1.0000
N N101 1.3609(6) 0.9360(4) -0.16217(15) 0.0430 Uani 1.0000
N N102 1.2486(5) 0.9162(3) -0.12063(13) 0.0287 Uani 1.0000
N N103 1.1022(5) 0.8837(3) -0.08056(13) 0.0310 Uani 1.0000
C C104 1.1920(6) 0.9798(4) -0.01428(14) 0.0260 Uani 1.0000
C C105 0.9768(5) 0.9462(3) 0.02350(13) 0.0201 Uani 1.0000
O O106 0.9135(4) 0.7865(2) 0.03906(10) 0.0222 Uani 1.0000
C C107 0.8188(5) 0.7781(3) 0.10015(13) 0.0196 Uani 1.0000
C C108 0.5566(6) 0.6648(3) 0.09328(14) 0.0207 Uani 1.0000
N N109 0.4378(4) 0.6060(3) 0.03371(11) 0.0203 Uani 1.0000
C C110 0.1839(5) 0.4979(3) 0.02318(14) 0.0209 Uani 1.0000
C C111 0.0841(5) 0.4630(3) -0.04904(14) 0.0210 Uani 1.0000
O O112 0.2180(4) 0.3763(3) -0.08116(10) 0.0252 Uani 1.0000
C C113 0.0622(6) 0.2792(3) -0.13722(14) 0.0225 Uani 1.0000
C C114 0.1831(6) 0.3203(3) -0.19792(14) 0.0232 Uani 1.0000
O O115 0.0628(4) 0.2117(3) -0.24931(10) 0.0315 Uani 1.0000
C C116 0.1684(6) 0.2270(4) -0.31084(14) 0.0270 Uani 1.0000
C C117 0.3500(7) 0.1386(4) -0.31054(17) 0.0353 Uani 1.0000
C C118 -0.0472(7) 0.1614(4) -0.36520(15) 0.0341 Uani 1.0000
O O119 0.3565(4) 0.4357(3) -0.20020(10) 0.0308 Uani 1.0000
C C120 -0.1860(6) 0.3054(4) -0.13939(15) 0.0255 Uani 1.0000
C C121 -0.1882(5) 0.3623(4) -0.06797(14) 0.0232 Uani 1.0000
O O122 -0.2494(4) 0.2277(3) -0.03410(10) 0.0292 Uani 1.0000
O O123 0.4608(4) 0.6358(2) 0.14401(10) 0.0260 Uani 1.0000
C C124 0.8307(5) 0.9474(3) 0.12536(14) 0.0217 Uani 1.0000
C C125 1.0258(5) 1.0485(3) 0.08948(14) 0.0208 Uani 1.0000
O O126 1.2726(4) 1.0706(2) 0.12008(10) 0.0249 Uani 1.0000
O O53 0.5427(6) 0.1600(3) 0.47955(12) 0.0464 Uani 1.0000
O O54 0.5683(5) 0.6885(3) -0.09160(11) 0.0364 Uani 1.0000
O O55 0.0778(4) 0.4194(3) 0.19227(11) 0.0277 Uani 1.0000
O O56 0.8518(4) 0.5205(3) 0.29533(11) 0.0329 Uani 1.0000
O O57 0.6683(4) 0.3181(3) 0.08906(11) 0.0334 Uani 1.0000
H H41 0.7551 -0.2519 0.4039 0.0338 Uiso 1.0000
H H42 0.9401 -0.1129 0.3760 0.0337 Uiso 1.0000
H H51 0.4551 -0.1189 0.3905 0.0267 Uiso 1.0000
H H71 0.6588 0.1006 0.2563 0.0252 Uiso 1.0000
H H102 0.3230 0.4449 0.3463 0.0258 Uiso 1.0000
H H101 0.0744 0.2932 0.3406 0.0266 Uiso 1.0000
H H111 0.1781 0.2772 0.4522 0.0275 Uiso 1.0000
H H131 0.5438 0.6800 0.5186 0.0304 Uiso 1.0000
H H161 0.6594 0.5335 0.7080 0.0316 Uiso 1.0000
H H171 1.0907 0.6247 0.7382 0.0553 Uiso 1.0000
H H172 1.1142 0.7354 0.6830 0.0549 Uiso 1.0000
H H173 1.0256 0.5518 0.6646 0.0549 Uiso 1.0000
H H181 0.7918 0.7525 0.7877 0.0559 Uiso 1.0000
H H182 0.8391 0.8638 0.7319 0.0560 Uiso 1.0000
H H183 0.5702 0.7643 0.7391 0.0552 Uiso 1.0000
H H202 0.1520 0.6306 0.5396 0.0378 Uiso 1.0000
H H201 0.1209 0.4575 0.5521 0.0376 Uiso 1.0000
H H211 -0.1038 0.4196 0.4458 0.0290 Uiso 1.0000
H H242 0.1963 -0.1175 0.2745 0.0274 Uiso 1.0000
H H241 0.3416 -0.1294 0.2131 0.0260 Uiso 1.0000
H H251 0.3617 -0.3069 0.3030 0.0266 Uiso 1.0000
H H1042 1.2458 1.0917 -0.0194 0.0291 Uiso 1.0000
H H1041 1.3265 0.9502 0.0073 0.0287 Uiso 1.0000
H H1051 0.8304 0.9573 -0.0026 0.0239 Uiso 1.0000
H H1071 0.9237 0.7412 0.1299 0.0225 Uiso 1.0000
H H1101 0.0766 0.5433 0.0462 0.0234 Uiso 1.0000
H H1102 0.1824 0.4004 0.0408 0.0227 Uiso 1.0000
H H1111 0.1136 0.5618 -0.0680 0.0238 Uiso 1.0000
H H1131 0.0455 0.1719 -0.1313 0.0255 Uiso 1.0000
H H1161 0.2527 0.3387 -0.3139 0.0317 Uiso 1.0000
H H1173 0.4150 0.1415 -0.3519 0.0516 Uiso 1.0000
H H1171 0.2746 0.0283 -0.3038 0.0516 Uiso 1.0000
H H1172 0.4870 0.1902 -0.2752 0.0522 Uiso 1.0000
H H1181 0.0107 0.1763 -0.4065 0.0505 Uiso 1.0000
H H1182 -0.1693 0.2150 -0.3616 0.0502 Uiso 1.0000
H H1183 -0.1213 0.0506 -0.3630 0.0515 Uiso 1.0000
H H1201 -0.1914 0.3859 -0.1673 0.0286 Uiso 1.0000
H H1202 -0.3197 0.2102 -0.1560 0.0286 Uiso 1.0000
H H1211 -0.3012 0.4226 -0.0620 0.0275 Uiso 1.0000
H H1242 0.8766 0.9742 0.1731 0.0242 Uiso 1.0000
H H1241 0.6743 0.9643 0.1137 0.0250 Uiso 1.0000
H H1251 1.0022 1.1497 0.0827 0.0234 Uiso 1.0000
H H1091 0.5148 0.6300 -0.0009 0.0231 Uiso 1.0000
H H91 0.4608 0.2109 0.3857 0.0261 Uiso 1.0000
H H221 0.0327 0.5890 0.3829 0.0461 Uiso 1.0000
H H571 0.7637 0.3344 0.1237 0.0469 Uiso 1.0000
H H562 0.9155 0.5042 0.2630 0.0526 Uiso 1.0000
H H532 0.5703 0.2313 0.5115 0.0748 Uiso 1.0000
H H552 0.1297 0.3556 0.2106 0.0412 Uiso 1.0000
H H542 0.5083 0.6152 -0.1216 0.0498 Uiso 1.0000
H H1221 -0.2784 0.2567 0.0017 0.0410 Uiso 1.0000
H H572 0.5423 0.2502 0.0977 0.0473 Uiso 1.0000
H H541 0.7156 0.7337 -0.0965 0.0484 Uiso 1.0000
H H551 0.1729 0.4774 0.1716 0.0410 Uiso 1.0000
H H531 0.6460 0.1158 0.4897 0.0749 Uiso 1.0000
H H561 0.7893 0.5840 0.2837 0.0531 Uiso 1.0000
H H261 0.6181 -0.2700 0.2273 0.0393 Uiso 1.0000
H H1261 1.2778 1.1091 0.1581 0.0364 Uiso 1.0000

loop_
_atom_site_aniso_label
_atom_site_aniso_U_11
_atom_site_aniso_U_22
_atom_site_aniso_U_33
_atom_site_aniso_U_12
_atom_site_aniso_U_13
_atom_site_aniso_U_23
N1 0.078(3) 0.0464(19) 0.0412(19) 0.0365(19) -0.0249(18) -0.0114(15)
N2 0.056(2) 0.0258(13) 0.0274(15) 0.0203(13) -0.0092(14) -0.0074(11)
N3 0.0495(19) 0.0382(16) 0.0184(14) 0.0247(14) -0.0047(12) -0.0018(11)
C4 0.0340(18) 0.0325(16) 0.0174(14) 0.0191(14) -0.0007(12) -0.0018(12)
C5 0.0280(16) 0.0203(14) 0.0181(14) 0.0095(12) 0.0040(11) 0.0001(11)
O6 0.0276(11) 0.0192(10) 0.0193(10) 0.0077(8) -0.0068(8) -0.0012(8)
C7 0.0242(15) 0.0213(13) 0.0163(13) 0.0080(12) -0.0013(11) 0.0005(11)
C8 0.0218(15) 0.0184(13) 0.0175(14) 0.0027(11) 0.0011(11) 0.0024(10)
N9 0.0287(14) 0.0206(11) 0.0171(12) 0.0118(10) -0.0027(10) 0.0001(9)
C10 0.0248(15) 0.0222(14) 0.0183(14) 0.0101(12) -0.0007(11) 0.0002(11)
C11 0.0258(15) 0.0219(13) 0.0197(14) 0.0083(12) 0.0011(11) 0.0020(11)
O12 0.0215(11) 0.0362(12) 0.0183(10) 0.0127(9) 0.0001(8) -0.0058(8)
C13 0.0328(17) 0.0288(16) 0.0164(14) 0.0129(14) 0.0023(12) -0.0002(11)
C14 0.0250(16) 0.0279(15) 0.0174(14) 0.0077(12) 0.0016(12) 0.0010(11)
O15 0.0355(13) 0.0285(11) 0.0188(10) 0.0103(9) -0.0019(9) -0.0026(8)
C16 0.0291(17) 0.0338(17) 0.0162(14) 0.0052(14) 0.0007(12) 0.0027(12)
C17 0.0349(19) 0.047(2) 0.0278(18) 0.0142(16) -0.0041(14) 0.0000(14)
C18 0.0293(18) 0.059(2) 0.0232(17) 0.0091(17) 0.0007(14) -0.0096(15)
O19 0.0491(15) 0.0292(12) 0.0252(12) 0.0141(11) -0.0040(10) 0.0005(9)
C20 0.0354(18) 0.0356(17) 0.0232(16) 0.0220(15) 0.0078(13) 0.0037(13)
C21 0.0167(14) 0.0295(15) 0.0253(15) 0.0132(12) 0.0045(11) 0.0031(12)
O22 0.0383(13) 0.0297(11) 0.0242(11) 0.0189(10) -0.0012(9) 0.0020(9)
O23 0.0360(13) 0.0289(11) 0.0158(10) 0.0155(10) -0.0032(9) 0.0012(8)
C24 0.0239(15) 0.0220(14) 0.0212(14) 0.0074(11) -0.0007(11) -0.0030(11)
C25 0.0254(15) 0.0202(14) 0.0218(14) 0.0078(12) 0.0006(11) -0.0013(11)
O26 0.0263(11) 0.0339(12) 0.0190(10) 0.0170(10) 0.0002(8) -0.0027(9)
N101 0.0458(19) 0.0470(18) 0.0308(16) 0.0052(15) 0.0179(15) -0.0006(13)
N102 0.0273(14) 0.0296(13) 0.0239(14) 0.0040(11) 0.0037(12) -0.0034(11)
N103 0.0221(14) 0.0383(15) 0.0222(13) -0.0035(11) 0.0061(11) -0.0030(11)
C104 0.0225(16) 0.0291(15) 0.0198(15) 0.0011(12) 0.0016(12) -0.0013(12)
C105 0.0181(14) 0.0223(14) 0.0165(13) 0.0031(11) -0.0004(11) 0.0010(11)
O106 0.0235(11) 0.0208(10) 0.0203(10) 0.0038(8) 0.0074(8) -0.0004(8)
C107 0.0211(14) 0.0213(13) 0.0145(13) 0.0048(11) 0.0033(10) 0.0002(10)
C108 0.0263(16) 0.0167(13) 0.0177(14) 0.0057(11) 0.0032(11) -0.0003(10)
N109 0.0193(12) 0.0206(12) 0.0177(12) 0.0019(9) 0.0048(9) 0.0011(9)
C110 0.0147(13) 0.0224(14) 0.0207(14) -0.0002(11) 0.0037(11) 0.0001(11)
C111 0.0216(15) 0.0206(13) 0.0200(14) 0.0054(11) 0.0042(11) 0.0023(11)
O112 0.0177(10) 0.0380(12) 0.0178(10) 0.0095(9) -0.0004(8) -0.0045(8)
C113 0.0266(16) 0.0236(14) 0.0136(13) 0.0045(12) 0.0014(11) -0.0008(10)
C114 0.0254(15) 0.0254(15) 0.0172(14) 0.0092(12) -0.0032(11) -0.0007(11)
O115 0.0344(13) 0.0308(12) 0.0190(11) -0.0021(10) 0.0062(9) -0.0047(9)
C116 0.0300(17) 0.0301(16) 0.0170(15) 0.0039(13) 0.0077(12) -0.0001(12)
C117 0.0325(19) 0.046(2) 0.0262(17) 0.0129(16) 0.0006(14) 0.0037(14)
C118 0.039(2) 0.0441(19) 0.0194(16) 0.0157(16) 0.0030(13) -0.0004(13)
O119 0.0311(12) 0.0290(11) 0.0214(11) -0.0033(10) 0.0029(9) -0.0020(9)
C120 0.0192(14) 0.0306(16) 0.0208(15) 0.0017(12) -0.0003(11) 0.0014(12)
C121 0.0173(14) 0.0309(16) 0.0211(15) 0.0079(12) 0.0029(11) 0.0031(12)
O122 0.0295(12) 0.0302(11) 0.0215(11) 0.0003(10) 0.0055(9) 0.0038(9)
O123 0.0290(12) 0.0271(11) 0.0160(10) 0.0014(9) 0.0038(8) 0.0008(8)
C124 0.0190(14) 0.0249(14) 0.0190(14) 0.0065(11) 0.0005(11) -0.0029(11)
C125 0.0186(14) 0.0183(13) 0.0227(14) 0.0032(11) 0.0010(11) 0.0005(11)
O126 0.0206(11) 0.0294(11) 0.0189(10) 0.0030(9) 0.0000(8) -0.0035(8)
O53 0.069(2) 0.0525(16) 0.0271(13) 0.0392(15) -0.0041(12) -0.0017(11)
O54 0.0319(13) 0.0394(13) 0.0262(12) -0.0031(10) 0.0041(10) -0.0010(9)
O55 0.0279(11) 0.0278(10) 0.0268(10) 0.0073(9) 0.0035(9) 0.0076(8)
O56 0.0373(13) 0.0404(13) 0.0287(12) 0.0227(11) 0.0047(10) 0.0077(10)
O57 0.0291(12) 0.0381(13) 0.0264(12) 0.0009(10) 0.0048(9) 0.0060(10)

loop_
_atom_type_symbol
_atom_type_scat_dispersion_real
_atom_type_scat_dispersion_imag
_atom_type_scat_source
C 0.0033 0.0016 'International Tables Vol C 4.2.6.8 and 6.1.1.4'
H 0.0000 0.0000 'International Tables Vol C 4.2.6.8 and 6.1.1.4'
N 0.0061 0.0033 'International Tables Vol C 4.2.6.8 and 6.1.1.4'
O 0.0106 0.0060 'International Tables Vol C 4.2.6.8 and 6.1.1.4'

loop_
_geom_angle_atom_site_label_1
_geom_angle_atom_site_label_2
_geom_angle_atom_site_label_3
_geom_angle
_geom_angle_publ_flag
N1 N2 N3 172.3(4) no
N2 N3 C4 114.5(3) no
N3 C4 C5 108.8(2) no
N3 C4 H41 109.8 no
C5 C4 H41 110.5 no
N3 C4 H42 110.7 no
C5 C4 H42 109.3 no
H41 C4 H42 107.8 no
C4 C5 O6 109.6(2) no
C4 C5 C25 114.9(2) no
O6 C5 C25 105.0(2) no
C4 C5 H51 108.1 no
O6 C5 H51 110.7 no
C25 C5 H51 108.6 no
C5 O6 C7 109.4(2) no
O6 C7 C8 112.1(2) no
O6 C7 C24 106.8(2) no
C8 C7 C24 110.8(2) no
O6 C7 H71 107.1 no
C8 C7 H71 108.1 no
C24 C7 H71 111.9 no
C7 C8 N9 117.9(2) no
C7 C8 O23 118.5(3) no
N9 C8 O23 123.6(3) no
C8 N9 C10 120.9(2) no
C8 N9 H91 119.1 no
C10 N9 H91 120.0 no
N9 C10 C11 110.1(2) no
N9 C10 H102 110.9 no
C11 C10 H102 109.5 no
N9 C10 H101 107.6 no
C11 C10 H101 107.7 no
H102 C10 H101 111.0 no
C10 C11 O12 108.5(2) no
C10 C11 C21 115.7(2) no
O12 C11 C21 104.2(2) no
C10 C11 H111 108.4 no
O12 C11 H111 109.0 no
C21 C11 H111 110.8 no
C11 O12 C13 108.8(2) no
O12 C13 C14 109.3(2) no
O12 C13 C20 106.7(2) no
C14 C13 C20 111.0(3) no
O12 C13 H131 111.2 no
C14 C13 H131 108.4 no
C20 C13 H131 110.2 no
C13 C14 O15 110.5(3) no
C13 C14 O19 124.2(3) no
O15 C14 O19 125.2(3) no
C14 O15 C16 117.7(2) no
O15 C16 C17 109.8(3) no
O15 C16 C18 105.7(3) no
C17 C16 C18 113.7(3) no
O15 C16 H161 108.2 no
C17 C16 H161 110.4 no
C18 C16 H161 108.9 no
C16 C17 H171 109.3 no
C16 C17 H172 107.8 no
H171 C17 H172 111.4 no
C16 C17 H173 109.7 no
H171 C17 H173 109.3 no
H172 C17 H173 109.3 no
C16 C18 H181 109.7 no
C16 C18 H182 108.6 no
H181 C18 H182 110.5 no
C16 C18 H183 110.9 no
H181 C18 H183 109.3 no
H182 C18 H183 107.7 no
C13 C20 C21 102.3(2) no
C13 C20 H202 111.4 no
C21 C20 H202 111.9 no
C13 C20 H201 110.9 no
C21 C20 H201 112.0 no
H202 C20 H201 108.2 no
C11 C21 C20 99.9(2) no
C11 C21 O22 112.1(2) no
C20 C21 O22 107.9(2) no
C11 C21 H211 113.0 no
C20 C21 H211 113.4 no
O22 C21 H211 110.2 no
C21 O22 H221 109.2 no
C7 C24 C25 102.7(2) no
C7 C24 H242 109.9 no
C25 C24 H242 109.6 no
C7 C24 H241 112.0 no
C25 C24 H241 112.1 no
H242 C24 H241 110.3 no
C5 C25 C24 101.8(2) no
C5 C25 O26 108.9(2) no
C24 C25 O26 112.0(2) no
C5 C25 H251 110.5 no
C24 C25 H251 112.7 no
O26 C25 H251 110.6 no
C25 O26 H261 107.2 no
N101 N102 N103 172.4(3) no
N102 N103 C104 115.0(2) no
N103 C104 C105 107.6(2) no
N103 C104 H1042 109.2 no
C105 C104 H1042 108.3 no
N103 C104 H1041 108.7 no
C105 C104 H1041 111.3 no
H1042 C104 H1041 111.5 no
C104 C105 O106 109.5(2) no
C104 C105 C125 115.0(2) no
O106 C105 C125 104.8(2) no
C104 C105 H1051 110.7 no
O106 C105 H1051 108.4 no
C125 C105 H1051 108.2 no
C105 O106 C107 109.6(2) no
O106 C107 C108 112.3(2) no
O106 C107 C124 106.4(2) no
C108 C107 C124 110.9(2) no
O106 C107 H1071 108.1 no
C108 C107 H1071 108.1 no
C124 C107 H1071 111.1 no
C107 C108 N109 118.0(2) no
C107 C108 O123 118.6(2) no
N109 C108 O123 123.4(3) no
C108 N109 C110 121.2(2) no
C108 N109 H1091 119.9 no
C110 N109 H1091 118.9 no
N109 C110 C111 110.1(2) no
N109 C110 H1101 110.7 no
C111 C110 H1101 108.8 no
N109 C110 H1102 108.6 no
C111 C110 H1102 110.2 no
H1101 C110 H1102 108.3 no
C110 C111 O112 108.8(2) no
C110 C111 C121 116.7(2) no
O112 C111 C121 104.9(2) no
C110 C111 H1111 109.7 no
O112 C111 H1111 107.0 no
C121 C111 H1111 109.2 no
C111 O112 C113 109.0(2) no
O112 C113 C114 109.4(2) no
O112 C113 C120 107.0(2) no
C114 C113 C120 112.9(2) no
O112 C113 H1131 107.0 no
C114 C113 H1131 109.6 no
C120 C113 H1131 110.7 no
C113 C114 O115 110.2(2) no
C113 C114 O119 125.2(3) no
O115 C114 O119 124.6(3) no
C114 O115 C116 117.1(2) no
O115 C116 C117 107.9(3) no
O115 C116 C118 106.2(3) no
C117 C116 C118 113.4(3) no
O115 C116 H1161 109.7 no
C117 C116 H1161 110.2 no
C118 C116 H1161 109.4 no
C116 C117 H1173 109.4 no
C116 C117 H1171 112.2 no
H1173 C117 H1171 109.1 no
C116 C117 H1172 108.5 no
H1173 C117 H1172 108.8 no
H1171 C117 H1172 108.8 no
C116 C118 H1181 109.5 no
C116 C118 H1182 111.3 no
H1181 C118 H1182 107.8 no
C116 C118 H1183 108.2 no
H1181 C118 H1183 109.7 no
H1182 C118 H1183 110.3 no
C113 C120 C121 102.8(2) no
C113 C120 H1201 109.7 no
C121 C120 H1201 111.3 no
C113 C120 H1202 111.2 no
C121 C120 H1202 112.7 no
H1201 C120 H1202 109.1 no
C111 C121 C120 99.5(2) no
C111 C121 O122 111.5(2) no
C120 C121 O122 107.6(2) no
C111 C121 H1211 112.7 no
C120 C121 H1211 113.9 no
O122 C121 H1211 111.0 no
C121 O122 H1221 106.6 no
C107 C124 C125 102.8(2) no
C107 C124 H1242 113.4 no
C125 C124 H1242 111.5 no
C107 C124 H1241 111.8 no
C125 C124 H1241 109.8 no
H1242 C124 H1241 107.5 no
C105 C125 C124 101.5(2) no
C105 C125 O126 108.9(2) no
C124 C125 O126 112.1(2) no
C105 C125 H1251 109.3 no
C124 C125 H1251 112.8 no
O126 C125 H1251 111.6 no
C125 O126 H1261 104.4 no
H532 O53 H531 103.1 no
H542 O54 H541 107.4 no
H552 O55 H551 116.3 no
H562 O56 H561 100.7 no
H571 O57 H572 101.3 no

loop_
_geom_bond_atom_site_label_1
_geom_bond_atom_site_label_2
_geom_bond_distance
_geom_bond_publ_flag
N1 N2 1.132(4) no
N2 N3 1.223(4) no
N3 C4 1.486(4) no
C4 C5 1.504(4) no
C4 H41 0.979 no
C4 H42 0.964 no
C5 O6 1.445(3) no
C5 C25 1.521(4) no
C5 H51 0.994 no
O6 C7 1.432(3) no
C7 C8 1.512(4) no
C7 C24 1.541(4) no
C7 H71 0.986 no
C8 N9 1.317(4) no
C8 O23 1.255(3) no
N9 C10 1.466(4) no
N9 H91 0.864 no
C10 C11 1.503(4) no
C10 H102 0.979 no
C10 H101 0.987 no
C11 O12 1.455(4) no
C11 C21 1.531(4) no
C11 H111 0.983 no
O12 C13 1.427(4) no
C13 C14 1.527(4) no
C13 C20 1.531(5) no
C13 H131 0.978 no
C14 O15 1.324(4) no
C14 O19 1.207(4) no
O15 C16 1.475(4) no
C16 C17 1.502(5) no
C16 C18 1.502(5) no
C16 H161 0.974 no
C17 H171 0.950 no
C17 H172 0.958 no
C17 H173 0.966 no
C18 H181 0.968 no
C18 H182 0.966 no
C18 H183 0.959 no
C20 C21 1.521(4) no
C20 H202 0.959 no
C20 H201 0.974 no
C21 O22 1.421(4) no
C21 H211 0.990 no
O22 H221 0.816 no
C24 C25 1.519(4) no
C24 H242 0.977 no
C24 H241 0.988 no
C25 O26 1.429(4) no
C25 H251 0.973 no
O26 H261 0.836 no
N101 N102 1.126(4) no
N102 N103 1.236(4) no
N103 C104 1.501(4) no
C104 C105 1.502(4) no
C104 H1042 0.979 no
C104 H1041 0.973 no
C105 O106 1.447(3) no
C105 C125 1.526(4) no
C105 H1051 0.987 no
O106 C107 1.432(3) no
C107 C108 1.514(4) no
C107 C124 1.549(4) no
C107 H1071 0.968 no
C108 N109 1.319(4) no
C108 O123 1.251(3) no
N109 C110 1.457(4) no
N109 H1091 0.892 no
C110 C111 1.511(4) no
C110 H1101 0.984 no
C110 H1102 0.981 no
C111 O112 1.433(4) no
C111 C121 1.528(4) no
C111 H1111 0.981 no
O112 C113 1.419(3) no
C113 C114 1.523(4) no
C113 C120 1.516(4) no
C113 H1131 0.964 no
C114 O115 1.340(3) no
C114 O119 1.202(4) no
O115 C116 1.472(3) no
C116 C117 1.503(5) no
C116 C118 1.505(5) no
C116 H1161 0.983 no
C117 H1173 0.972 no
C117 H1171 0.982 no
C117 H1172 0.977 no
C118 H1181 0.958 no
C118 H1182 0.976 no
C118 H1183 0.963 no
C120 C121 1.526(4) no
C120 H1201 0.975 no
C120 H1202 0.959 no
C121 O122 1.426(4) no
C121 H1211 0.982 no
O122 H1221 0.817 no
C124 C125 1.518(4) no
C124 H1242 0.984 no
C124 H1241 0.968 no
C125 O126 1.434(4) no
C125 H1251 0.985 no
O126 H1261 0.826 no
O53 H532 0.845 no
O53 H531 0.833 no
O54 H542 0.825 no
O54 H541 0.838 no
O55 H552 0.830 no
O55 H551 0.817 no
O56 H562 0.822 no
O56 H561 0.807 no
O57 H571 0.825 no
O57 H572 0.837 no

loop_
_geom_hbond_atom_site_label_D
_geom_hbond_atom_site_label_H
_geom_hbond_atom_site_label_A
_geom_hbond_site_symmetry_A
_geom_hbond_distance_DH
_geom_hbond_distance_HA
_geom_hbond_distance_DA
_geom_hbond_angle_DHA
_geom_hbond_publ_flag
C20 H202 N1 1_465 0.96 2.43 3.340(4) 158 yes
C120 H1202 N101 1_345 0.96 2.56 3.477(4) 161 yes
N109 H1091 O54 . 0.89 2.03 2.880(4) 159 yes
N9 H91 O53 . 0.86 2.08 2.905(4) 160 yes
O22 H221 O56 1_455 0.82 1.93 2.744(4) 173 yes
O57 H571 O55 1_655 0.83 2.06 2.852(4) 161 yes
O56 H562 O55 1_655 0.82 2.04 2.847(4) 167 yes
O53 H532 O19 . 0.85 2.13 2.969(4) 175 yes
O55 H552 O23 . 0.83 1.96 2.786(4) 170 yes
O54 H542 O119 . 0.82 2.09 2.912(4) 178 yes
O122 H1221 O57 1_455 0.82 1.93 2.748(4) 176 yes
O57 H572 O126 1_445 0.84 1.99 2.820(4) 172 yes
O54 H541 N103 . 0.84 2.18 2.990(4) 163 yes
O55 H551 O123 . 0.82 1.99 2.790(4) 165 yes
O53 H531 N3 . 0.83 2.27 3.038(4) 152 yes
O56 H561 O26 1_565 0.81 2.02 2.822(4) 170 yes
O26 H261 O123 1_545 0.84 1.85 2.684(4) 175 yes
O126 H1261 O23 1_665 0.83 1.87 2.694(4) 177 yes
